data_7064164
loop_
_publ_author_name
'Bardonov, Daniil'
'Nasyrova, Darina'
'Metlin, Mikhail T.'
'Minyaev, Mikhail E.'
'Taydakov, Ilya V.'
'Roitershtein, Dmitrii M.'

_publ_section_title
;
 Synthesis, Structural and Photophysical Studies of Mono-and Dinuclear
 Alkali Metal 2,6-dibenzhydryl-4-methylphenolates
;
_journal_name_full 'New Journal of Chemistry'
_journal_paper_doi 10.1039/D5NJ03734D
_journal_year 2026
_chemical_formula_moiety 'C74 H70 K2 O4'
_chemical_formula_sum 'C74 H70 K2 O4'
_chemical_formula_weight 1101.50
_space_group_crystal_system monoclinic
_space_group_IT_number 14
_space_group_name_Hall '-P 2ybc'
_space_group_name_H-M_alt 'P 1 21/c 1'
_atom_sites_solution_hydrogens geom
_atom_sites_solution_primary direct
_atom_sites_solution_secondary difmap
_audit_creation_date 2025-11-30
_audit_creation_method
;
Olex2 1.5
(compiled 2021.11.18 svn.ra9532c28 for OlexSys, GUI svn.r6429)
;
_audit_update_record
;
2025-12-01 deposited with the CCDC.	2025-12-08 downloaded from the CCDC.
;
_cell_angle_alpha 90
_cell_angle_beta 106.3370(10)
_cell_angle_gamma 90
_cell_formula_units_Z 2
_cell_length_a 12.22670(10)
_cell_length_b 14.83450(10)
_cell_length_c 17.17330(10)
_cell_measurement_reflns_used 28594
_cell_measurement_temperature 99.97(18)
_cell_measurement_theta_max 77.5450
_cell_measurement_theta_min 3.7640
_cell_volume 2989.08(4)
_computing_cell_refinement 'CrysAlisPro 1.171.42.79a (Rigaku OD, 2022)'
_computing_data_collection 'CrysAlisPro 1.171.42.79a (Rigaku OD, 2022)'
_computing_data_reduction 'CrysAlisPro 1.171.42.79a (Rigaku OD, 2022)'
_computing_molecular_graphics 'Olex2 1.5 (Dolomanov et al., 2009)'
_computing_publication_material 'Olex2 1.5 (Dolomanov et al., 2009)'
_computing_structure_refinement 'XL  (Sheldrick, 2008)'
_computing_structure_solution 'SHELXT 2014/5 (Sheldrick, 2014)'
_diffrn_ambient_environment N~2~
_diffrn_ambient_temperature 99.97(18)
_diffrn_detector 'Hybrid Pixel Array Detector'
_diffrn_detector_area_resol_mean 10.0000
_diffrn_detector_type HyPix
_diffrn_measured_fraction_theta_full 1.000
_diffrn_measured_fraction_theta_max 0.997
_diffrn_measurement_details
;
List of Runs (angles in degrees, time in seconds):

  # Type    Start    End  Width  t~exp~   \w     \q     \k     \f   Frames
#--------------------------------------------------------------------------
  1  \w    -81.00 -16.50   0.50    1.00    --  -86.25 101.00  40.00  129
  2  \w    -81.00  18.50   0.50    0.40    --  -48.70 101.00  40.00  199
  3  \w    -39.00  23.50   0.50    0.40    --  -48.70  38.00 -60.00  125
  4  \w    -14.00  14.00   0.50    0.40    --  -48.70  19.00-120.00   56
  5  \w    -43.00  19.50   0.50    0.40    --  -48.70  38.00-180.00  125
  6  \w     61.00 111.00   0.50    1.00    --  107.75-125.00-120.00  100
  7  \w     68.00 111.50   0.50    1.00    --  107.75-125.00 -30.00   87
  8  \w     40.00 106.00   0.50    1.00    --  107.75-104.00   3.72  132
  9  \w     52.00  84.00   0.50    1.00    --  107.75-125.00  60.00   64
 10  \w     78.00 106.00   0.50    1.00    --  107.75-108.00  24.77   56
 11  \w     76.00 106.50   0.50    1.00    --  107.75-114.00  12.21   61
 12  \w     47.00  73.50   0.50    1.00    --  107.75-101.00 -64.00   53
 13  \w     66.00  92.50   0.50    1.00    --  107.75 -95.00 -30.00   53
 14  \w      4.00  81.50   0.50    0.40    --   48.70-101.00 -64.00  155
 15  \w     36.00  66.50   0.50    1.00    --  107.75 -95.00  60.00   61
 16  \w     36.00  72.00   0.50    1.00    --  107.75 -95.00  90.00   72
 17  \w     45.00  83.00   0.50    1.00    --  107.75 -85.00 177.72   76
 18  \w     41.00  81.50   0.50    1.00    --  107.75 -98.00  89.01   81
 19  \w     78.00 104.50   0.50    1.00    --  107.75 -95.00  90.00   53
 20  \w     78.00 104.50   0.50    1.00    --  107.75 -95.00  60.00   53
 21  \w     73.00 123.50   0.50    1.00    --  107.75 -85.00  91.39  101
 22  \w     96.00 126.00   0.50    1.00    --  107.75 -85.00 177.72   60
 23  \w     45.00  71.50   0.50    1.00    --  107.75 -89.00  -2.08   53
 24  \w     84.00 110.50   0.50    1.00    --  107.75 -83.00 -94.59   53
 25  \w     51.00  83.00   0.50    1.00    --  107.75 -83.00 -94.59   64
 26  \w     36.00  78.00   0.50    1.00    --  107.75 -77.00-120.00   84
 27  \w     36.00  70.00   0.50    1.00    --  107.75 -61.00-150.00   68
 28  \w     38.00  72.50   0.50    1.00    --  107.75 -77.00 -60.00   69
 29  \w     44.00  69.50   0.50    1.00    --  107.75 -77.00   0.00   51
 30  \w     70.00  98.50   0.50    1.00    --  107.75 -77.00   0.00   57
 31  \w     37.00  71.00   0.50    1.00    --  107.75 -61.00 120.00   68
 32  \w    126.00 162.00   0.50    1.00    --  107.75  15.00 -30.00   72
 33  \w    125.00 175.50   0.50    1.00    --  107.75  77.00  30.00  101
 34  \w     97.00 123.50   0.50    1.00    --  107.75  77.00  30.00   53
 35  \w    102.00 127.50   0.50    1.00    --  107.75  45.00 -30.00   51
 36  \w    103.00 135.50   0.50    1.00    --  107.75  45.00-150.00   65
 37  \w    143.00 177.00   0.50    1.00    --  107.75  45.00-150.00   68
 38  \w    145.00 175.50   0.50    1.00    --  107.75  77.00-180.00   61
 39  \w    100.00 174.50   0.50    1.00    --  107.75  45.00-180.00  149
 40  \w     86.00 122.00   0.50    1.00    --  107.75  77.00-180.00   72
 41  \w    115.00 163.00   0.50    1.00    --  107.75  30.00 -90.00   96
 42  \w    141.00 166.50   0.50    1.00    --  107.75  45.00 -30.00   51
 43  \w    105.00 131.50   0.50    1.00    --  107.75  45.00   0.00   53
 44  \w    100.00 136.00   0.50    1.00    --  107.75  30.00  30.00   72
 45  \w    100.00 156.00   0.50    1.00    --  107.75  30.00 120.00  112
 46  \w    140.00 166.50   0.50    1.00    --  107.75 125.00  90.00   53
 47  \w     97.00 131.50   0.50    1.00    --  107.75 125.00 150.00   69
 48  \w    110.00 140.50   0.50    1.00    --  107.75 101.00  40.00   61
 49  \w    107.00 161.00   0.50    1.00    --  107.75  98.00-109.32  108
 50  \w   -145.00-119.50   0.50    1.00    --  -86.25-101.00 -64.00   51
 51  \w   -117.00 -74.50   0.50    0.40    --  -48.70-125.00  90.00   85
;
_diffrn_measurement_device 'four-circle diffractometer'
_diffrn_measurement_device_type 'XtaLAB Synergy, Dualflex, HyPix'
_diffrn_measurement_method '\w scans'
_diffrn_orient_matrix_type 'CrysAlisPro convention (1999,Acta A55,543-557)'
_diffrn_orient_matrix_UB_11 0.0476338000
_diffrn_orient_matrix_UB_12 0.0967144000
_diffrn_orient_matrix_UB_13 0.0080463000
_diffrn_orient_matrix_UB_21 0.0715037000
_diffrn_orient_matrix_UB_22 -0.0206354000
_diffrn_orient_matrix_UB_23 0.0874304000
_diffrn_orient_matrix_UB_31 0.0992889000
_diffrn_orient_matrix_UB_32 -0.0317768000
_diffrn_orient_matrix_UB_33 -0.0320442000
_diffrn_radiation_monochromator mirror
_diffrn_radiation_probe x-ray
_diffrn_radiation_type 'Cu K\a'
_diffrn_radiation_wavelength 1.54184
_diffrn_reflns_av_R_equivalents 0.0265
_diffrn_reflns_av_unetI/netI 0.0180
_diffrn_reflns_Laue_measured_fraction_full 1.000
_diffrn_reflns_Laue_measured_fraction_max 0.997
_diffrn_reflns_limit_h_max 15
_diffrn_reflns_limit_h_min -14
_diffrn_reflns_limit_k_max 18
_diffrn_reflns_limit_k_min -18
_diffrn_reflns_limit_l_max 21
_diffrn_reflns_limit_l_min -21
_diffrn_reflns_number 40549
_diffrn_reflns_point_group_measured_fraction_full 1.000
_diffrn_reflns_point_group_measured_fraction_max 0.997
_diffrn_reflns_theta_full 67.684
_diffrn_reflns_theta_max 77.868
_diffrn_reflns_theta_min 3.767
_diffrn_source 'micro-focus sealed X-ray tube'
_diffrn_source_type 'PhotonJet (Cu) X-ray Source'
_exptl_absorpt_coefficient_mu 1.787
_exptl_absorpt_correction_T_max 1.000
_exptl_absorpt_correction_T_min 0.436
_exptl_absorpt_correction_type gaussian
_exptl_absorpt_process_details
;
CrysAlisPro 1.171.42.79a (Rigaku Oxford Diffraction, 2022)
Numerical absorption correction based on gaussian integration over
a multifaceted crystal model
Empirical absorption correction using spherical harmonics,
implemented in SCALE3 ABSPACK scaling algorithm.
;
_exptl_crystal_colour colourless
_exptl_crystal_density_diffrn 1.224
_exptl_crystal_density_method 'not measured'
_exptl_crystal_description block
_exptl_crystal_F_000 1168
_exptl_crystal_size_max 0.28
_exptl_crystal_size_mid 0.2
_exptl_crystal_size_min 0.16
_refine_diff_density_max 0.282
_refine_diff_density_min -0.313
_refine_diff_density_rms 0.045
_refine_ls_extinction_method none
_refine_ls_goodness_of_fit_ref 1.086
_refine_ls_hydrogen_treatment constr
_refine_ls_matrix_type full
_refine_ls_number_parameters 362
_refine_ls_number_reflns 6373
_refine_ls_number_restraints 0
_refine_ls_restrained_S_all 1.086
_refine_ls_R_factor_all 0.0365
_refine_ls_R_factor_gt 0.0357
_refine_ls_shift/su_max 0.002
_refine_ls_shift/su_mean 0.000
_refine_ls_structure_factor_coef Fsqd
_refine_ls_weighting_details 'w=1/[\s^2^(Fo^2^)+(0.0457P)^2^+1.3177P] where P=(Fo^2^+2Fc^2^)/3'
_refine_ls_weighting_scheme calc
_refine_ls_wR_factor_gt 0.0937
_refine_ls_wR_factor_ref 0.0943
_reflns_Friedel_coverage 0.000
_reflns_number_gt 6169
_reflns_number_total 6373
_reflns_threshold_expression 'I > 2\s(I)'
_cod_data_source_file d5nj03734d2.cif
_cod_data_source_block koar
_cod_original_cell_volume 2989.07(4)
_cod_database_code 7064164
_shelx_shelxl_version_number 2018/3
_chemical_oxdiff_formula C20H20O2K
_chemical_oxdiff_usercomment KOAr
_shelx_space_group_comment
;
The symmetry employed for this shelxl refinement is uniquely defined
by the following loop, which should always be used as a source of
symmetry information in preference to the above space-group names.
They are only intended as comments.
;
_shelx_estimated_absorpt_t_max 0.763
_shelx_estimated_absorpt_t_min 0.634
_olex2_refinement_description
;
1. Fixed Uiso
 At 1.2 times of:
  All C(H) groups, All C(H,H) groups
 At 1.5 times of:
  All C(H,H,H) groups
2.a Ternary CH refined with riding coordinates:
 C7(H7), C18(H18), C19(H19), C21(H21), C26(H26), C27(H27)
2.b Secondary CH2 refined with riding coordinates:
 C34(H34A,H34B), C35(H35A,H35B), C36(H36A,H36B), C37(H37A,H37B)
2.c Aromatic/amide H refined with riding coordinates:
 C3(H3), C5(H5), C9(H9), C10(H10), C11(H11), C12(H12), C13(H13), C15(H15),
 C16(H16), C17(H17), C23(H23), C24(H24), C25(H25), C29(H29), C30(H30), C31(H31),
  C32(H32), C33(H33)
2.d Idealised Me refined as rotating group:
 C20(H20A,H20B,H20C)
;
_olex2_submission_special_instructions 'No special instructions were received'
_oxdiff_exptl_absorpt_empirical_details
;
Empirical correction (ABSPACK) includes:
- Absorption correction using spherical harmonics
- Frame scaling
;
_oxdiff_exptl_absorpt_empirical_full_max 1.371
_oxdiff_exptl_absorpt_empirical_full_min 0.753

loop_
_space_group_symop_operation_xyz
'x, y, z'
'-x, y+1/2, -z+1/2'
'-x, -y, -z'
'x, -y-1/2, z-1/2'

loop_
_atom_site_label
_atom_site_type_symbol
_atom_site_fract_x
_atom_site_fract_y
_atom_site_fract_z
_atom_site_U_iso_or_equiv
_atom_site_adp_type
_atom_site_occupancy
_atom_site_site_symmetry_order
_atom_site_calc_flag
_atom_site_refinement_flags_posn
_atom_site_refinement_flags_adp
_atom_site_refinement_flags_occupancy
_atom_site_disorder_assembly
_atom_site_disorder_group
K1 K -0.04179(2) 0.62488(2) 0.50407(2) 0.01847(8) Uani 1 1 d . . . . .
O1 O 0.12411(7) 0.52005(6) 0.57436(5) 0.01797(17) Uani 1 1 d . . . . .
O2 O 0.07203(9) 0.78117(7) 0.57602(7) 0.0378(3) Uani 1 1 d . . . . .
C1 C 0.23075(9) 0.53577(8) 0.61308(7) 0.0159(2) Uani 1 1 d . . . . .
C2 C 0.27553(10) 0.51468(8) 0.69683(7) 0.0169(2) Uani 1 1 d . . . . .
C3 C 0.38919(10) 0.53326(8) 0.73699(7) 0.0192(2) Uani 1 1 d . . . . .
H3 H 0.417246 0.519328 0.793082 0.023 Uiso 1 1 calc R U . . .
C4 C 0.46311(10) 0.57171(8) 0.69739(7) 0.0197(2) Uani 1 1 d . . . . .
C5 C 0.42017(10) 0.59030(8) 0.61450(7) 0.0183(2) Uani 1 1 d . . . . .
H5 H 0.469290 0.615874 0.586313 0.022 Uiso 1 1 calc R U . . .
C6 C 0.30746(10) 0.57233(8) 0.57232(7) 0.0166(2) Uani 1 1 d . . . . .
C7 C 0.19176(10) 0.46883(8) 0.73513(7) 0.0179(2) Uani 1 1 d . . . . .
H7 H 0.119877 0.504865 0.717632 0.021 Uiso 1 1 calc R U . . .
C8 C 0.22657(11) 0.46994(8) 0.82732(7) 0.0209(2) Uani 1 1 d . . . . .
C9 C 0.17345(12) 0.53040(9) 0.86751(8) 0.0253(3) Uani 1 1 d . . . . .
H9 H 0.114767 0.568567 0.836631 0.030 Uiso 1 1 calc R U . . .
C10 C 0.20472(14) 0.53582(10) 0.95176(9) 0.0330(3) Uani 1 1 d . . . . .
H10 H 0.167445 0.577181 0.977991 0.040 Uiso 1 1 calc R U . . .
C11 C 0.29006(15) 0.48088(11) 0.99703(9) 0.0361(3) Uani 1 1 d . . . . .
H11 H 0.312180 0.484708 1.054571 0.043 Uiso 1 1 calc R U . . .
C12 C 0.34354(14) 0.42012(10) 0.95860(9) 0.0347(3) Uani 1 1 d . . . . .
H12 H 0.402376 0.382388 0.989924 0.042 Uiso 1 1 calc R U . . .
C13 C 0.31139(12) 0.41405(9) 0.87403(8) 0.0277(3) Uani 1 1 d . . . . .
H13 H 0.347650 0.371495 0.848199 0.033 Uiso 1 1 calc R U . . .
C14 C 0.16044(10) 0.37390(8) 0.70095(7) 0.0180(2) Uani 1 1 d . . . . .
C15 C 0.05499(10) 0.33716(8) 0.70077(7) 0.0206(2) Uani 1 1 d . . . . .
H15 H 0.006611 0.369934 0.725230 0.025 Uiso 1 1 calc R U . . .
C16 C 0.01932(11) 0.25403(9) 0.66575(8) 0.0249(3) Uani 1 1 d . . . . .
H16 H -0.053699 0.231387 0.664879 0.030 Uiso 1 1 calc R U . . .
C17 C 0.09047(12) 0.20394(9) 0.63197(8) 0.0270(3) Uani 1 1 d . . . . .
H17 H 0.066653 0.146831 0.608176 0.032 Uiso 1 1 calc R U . . .
C18 C 0.19673(12) 0.23808(9) 0.63329(8) 0.0255(3) Uani 1 1 d . . . . .
H18 H 0.253537 0.197826 0.618679 0.031 Uiso 1 1 calc R U . . .
C19 C 0.23124(11) 0.32276(8) 0.66709(7) 0.0218(2) Uani 1 1 d . . . . .
H19 H 0.312248 0.341852 0.675877 0.026 Uiso 1 1 calc R U . . .
C20 C 0.58672(11) 0.58972(11) 0.74157(8) 0.0279(3) Uani 1 1 d . . . . .
H20A H 0.605304 0.652496 0.732868 0.042 Uiso 1 1 calc R U . . .
H20B H 0.635433 0.549404 0.720738 0.042 Uiso 1 1 calc R U . . .
H20C H 0.599529 0.578928 0.799754 0.042 Uiso 1 1 calc R U . . .
C21 C 0.26013(9) 0.58139(8) 0.48082(7) 0.0167(2) Uani 1 1 d . . . . .
H21 H 0.183982 0.611074 0.470683 0.020 Uiso 1 1 calc R U . . .
C22 C 0.23842(10) 0.48816(8) 0.44179(7) 0.0170(2) Uani 1 1 d . . . . .
C23 C 0.30562(10) 0.41407(8) 0.47424(8) 0.0213(2) Uani 1 1 d . . . . .
H23 H 0.366082 0.420978 0.522659 0.026 Uiso 1 1 calc R U . . .
C24 C 0.28571(11) 0.33005(9) 0.43694(8) 0.0250(3) Uani 1 1 d . . . . .
H24 H 0.332633 0.280311 0.459977 0.030 Uiso 1 1 calc R U . . .
C25 C 0.19761(11) 0.31848(9) 0.36618(8) 0.0257(3) Uani 1 1 d . . . . .
H25 H 0.184169 0.261205 0.340514 0.031 Uiso 1 1 calc R U . . .
C26 C 0.12962(11) 0.39159(10) 0.33357(8) 0.0269(3) Uani 1 1 d . . . . .
H26 H 0.073406 0.386187 0.278788 0.032 Uiso 1 1 calc R U . . .
C27 C 0.15005(11) 0.47546(9) 0.37096(7) 0.0232(3) Uani 1 1 d . . . . .
H27 H 0.110282 0.529500 0.341236 0.028 Uiso 1 1 calc R U . . .
C28 C 0.33015(10) 0.64015(8) 0.44001(7) 0.0184(2) Uani 1 1 d . . . . .
C29 C 0.40094(10) 0.60380(9) 0.39751(7) 0.0211(2) Uani 1 1 d . . . . .
H29 H 0.409915 0.540264 0.396125 0.025 Uiso 1 1 calc R U . . .
C30 C 0.45893(11) 0.65890(10) 0.35693(8) 0.0266(3) Uani 1 1 d . . . . .
H30 H 0.506260 0.632768 0.327619 0.032 Uiso 1 1 calc R U . . .
C31 C 0.44798(12) 0.75151(11) 0.35909(10) 0.0338(3) Uani 1 1 d . . . . .
H31 H 0.487169 0.789186 0.331101 0.041 Uiso 1 1 calc R U . . .
C32 C 0.37912(13) 0.78896(10) 0.40256(11) 0.0376(4) Uani 1 1 d . . . . .
H32 H 0.371946 0.852600 0.404939 0.045 Uiso 1 1 calc R U . . .
C33 C 0.32071(12) 0.73380(9) 0.44256(9) 0.0289(3) Uani 1 1 d . . . . .
H33 H 0.273726 0.760126 0.472046 0.035 Uiso 1 1 calc R U . . .
C34 C 0.01780(13) 0.86224(10) 0.59001(9) 0.0335(3) Uani 1 1 d . . . . .
H34A H -0.041438 0.849009 0.617580 0.040 Uiso 1 1 calc R U . . .
H34B H -0.018432 0.893189 0.538084 0.040 Uiso 1 1 calc R U . . .
C35 C 0.11155(13) 0.92073(10) 0.64369(9) 0.0312(3) Uani 1 1 d . . . . .
H35A H 0.137616 0.966815 0.611202 0.037 Uiso 1 1 calc R U . . .
H35B H 0.084869 0.951235 0.686268 0.037 Uiso 1 1 calc R U . . .
C36 C 0.20586(18) 0.85403(14) 0.68063(14) 0.0605(6) Uani 1 1 d . . . . .
H36A H 0.274678 0.867424 0.663133 0.073 Uiso 1 1 calc R U . . .
H36B H 0.226280 0.856256 0.740625 0.073 Uiso 1 1 calc R U . . .
C37 C 0.15843(17) 0.76380(12) 0.65022(11) 0.0470(4) Uani 1 1 d . . . . .
H37A H 0.218678 0.724531 0.640416 0.056 Uiso 1 1 calc R U . . .
H37B H 0.125424 0.733989 0.689997 0.056 Uiso 1 1 calc R U . . .

loop_
_atom_site_aniso_label
_atom_site_aniso_U_11
_atom_site_aniso_U_22
_atom_site_aniso_U_33
_atom_site_aniso_U_23
_atom_site_aniso_U_13
_atom_site_aniso_U_12
K1 0.01690(13) 0.01756(13) 0.01921(13) -0.00010(9) 0.00221(9) 0.00061(8)
O1 0.0142(4) 0.0209(4) 0.0171(4) 0.0007(3) 0.0015(3) -0.0003(3)
O2 0.0389(6) 0.0317(6) 0.0380(6) -0.0149(5) 0.0031(5) 0.0015(4)
C1 0.0158(5) 0.0138(5) 0.0168(5) -0.0021(4) 0.0025(4) 0.0011(4)
C2 0.0178(5) 0.0160(5) 0.0168(5) -0.0017(4) 0.0046(4) 0.0006(4)
C3 0.0196(5) 0.0207(6) 0.0156(5) -0.0039(4) 0.0024(4) 0.0011(4)
C4 0.0165(5) 0.0220(6) 0.0194(5) -0.0066(5) 0.0032(4) -0.0005(4)
C5 0.0175(5) 0.0179(6) 0.0201(6) -0.0037(4) 0.0064(4) -0.0009(4)
C6 0.0183(5) 0.0140(5) 0.0168(5) -0.0020(4) 0.0038(4) 0.0010(4)
C7 0.0181(5) 0.0180(6) 0.0169(5) 0.0003(4) 0.0038(4) 0.0006(4)
C8 0.0235(6) 0.0211(6) 0.0175(6) 0.0002(4) 0.0046(5) -0.0056(5)
C9 0.0294(6) 0.0259(6) 0.0226(6) -0.0010(5) 0.0106(5) -0.0047(5)
C10 0.0461(8) 0.0327(7) 0.0246(7) -0.0044(6) 0.0170(6) -0.0088(6)
C11 0.0522(9) 0.0360(8) 0.0183(6) -0.0010(6) 0.0072(6) -0.0138(7)
C12 0.0421(8) 0.0307(7) 0.0245(7) 0.0070(6) -0.0017(6) -0.0050(6)
C13 0.0322(7) 0.0243(7) 0.0228(6) 0.0007(5) 0.0016(5) -0.0021(5)
C14 0.0198(6) 0.0178(6) 0.0139(5) 0.0031(4) 0.0010(4) 0.0012(4)
C15 0.0211(6) 0.0216(6) 0.0175(5) 0.0045(4) 0.0027(4) 0.0007(5)
C16 0.0259(6) 0.0233(6) 0.0212(6) 0.0057(5) -0.0004(5) -0.0057(5)
C17 0.0382(7) 0.0175(6) 0.0196(6) 0.0012(5) -0.0010(5) -0.0025(5)
C18 0.0319(7) 0.0203(6) 0.0217(6) 0.0005(5) 0.0031(5) 0.0063(5)
C19 0.0212(6) 0.0210(6) 0.0211(6) 0.0008(5) 0.0027(5) 0.0030(5)
C20 0.0177(6) 0.0429(8) 0.0217(6) -0.0096(6) 0.0030(5) -0.0042(5)
C21 0.0149(5) 0.0170(5) 0.0180(5) 0.0006(4) 0.0044(4) 0.0014(4)
C22 0.0169(5) 0.0188(6) 0.0163(5) 0.0004(4) 0.0060(4) -0.0008(4)
C23 0.0204(6) 0.0211(6) 0.0204(6) -0.0016(5) 0.0024(5) 0.0009(5)
C24 0.0260(6) 0.0197(6) 0.0286(7) -0.0022(5) 0.0065(5) 0.0027(5)
C25 0.0283(6) 0.0233(6) 0.0273(6) -0.0096(5) 0.0106(5) -0.0049(5)
C26 0.0262(6) 0.0317(7) 0.0199(6) -0.0070(5) 0.0020(5) -0.0034(5)
C27 0.0243(6) 0.0255(6) 0.0175(6) 0.0003(5) 0.0022(5) 0.0014(5)
C28 0.0162(5) 0.0197(6) 0.0176(5) 0.0033(4) 0.0021(4) 0.0003(4)
C29 0.0179(5) 0.0241(6) 0.0205(6) 0.0016(5) 0.0038(4) 0.0003(5)
C30 0.0180(6) 0.0378(7) 0.0244(6) 0.0047(5) 0.0066(5) 0.0005(5)
C31 0.0246(6) 0.0357(8) 0.0426(8) 0.0175(6) 0.0120(6) -0.0021(6)
C32 0.0324(7) 0.0229(7) 0.0605(10) 0.0129(7) 0.0181(7) 0.0012(6)
C33 0.0277(6) 0.0207(6) 0.0416(8) 0.0033(6) 0.0152(6) 0.0024(5)
C34 0.0352(8) 0.0325(7) 0.0314(7) -0.0082(6) 0.0072(6) 0.0024(6)
C35 0.0417(8) 0.0261(7) 0.0279(7) -0.0058(5) 0.0131(6) -0.0030(6)
C36 0.0479(10) 0.0445(10) 0.0680(13) -0.0189(10) -0.0184(10) 0.0076(8)
C37 0.0590(11) 0.0322(8) 0.0422(9) -0.0040(7) 0.0016(8) 0.0094(8)

loop_
_atom_type_symbol
_atom_type_description
_atom_type_scat_dispersion_real
_atom_type_scat_dispersion_imag
_atom_type_scat_source
C C 0.0181 0.0091 'International Tables Vol C Tables 4.2.6.8 and 6.1.1.4'
H H 0.0000 0.0000 'International Tables Vol C Tables 4.2.6.8 and 6.1.1.4'
K K 0.3868 1.0657 'International Tables Vol C Tables 4.2.6.8 and 6.1.1.4'
O O 0.0492 0.0322 'International Tables Vol C Tables 4.2.6.8 and 6.1.1.4'

loop_
_exptl_crystal_face_index_h
_exptl_crystal_face_index_k
_exptl_crystal_face_index_l
_exptl_crystal_face_perp_dist
8 -3 -2 0.0714
1 1 10 0.0770
-8 3 4 0.1341
0 6 -9 0.0933
0 -6 8 0.0836
1 6 8 0.0529
1 -6 -9 0.0722
-1 -10 2 0.0891
3 9 -3 0.0839
0 -2 -10 0.0854

loop_
_geom_angle_atom_site_label_1
_geom_angle_atom_site_label_2
_geom_angle_atom_site_label_3
_geom_angle
_geom_angle_site_symmetry_1
_geom_angle_site_symmetry_3
_geom_angle_publ_flag
O1 K1 O1 83.21(3) . 3_566 ?
O1 K1 O2 171.35(3) 3_566 . ?
O1 K1 O2 93.73(3) . . ?
O1 K1 C14 122.56(3) . 3_566 ?
O1 K1 C14 58.43(3) 3_566 3_566 ?
O1 K1 C17 107.27(3) 3_566 3_566 ?
O1 K1 C17 137.67(3) . 3_566 ?
O1 K1 C18 158.68(3) . 3_566 ?
O1 K1 C18 94.54(3) 3_566 3_566 ?
O1 K1 C19 145.90(3) . 3_566 ?
O1 K1 C19 69.95(3) 3_566 3_566 ?
O1 K1 C22 95.87(3) . 3_566 ?
O1 K1 C22 60.83(3) 3_566 3_566 ?
O1 K1 C23 70.94(3) 3_566 3_566 ?
O1 K1 C23 119.57(3) . 3_566 ?
O1 K1 C25 109.70(3) 3_566 3_566 ?
O1 K1 C25 110.69(3) . 3_566 ?
O1 K1 C26 102.07(3) 3_566 3_566 ?
O1 K1 C26 87.68(3) . 3_566 ?
O1 K1 C27 79.85(3) . 3_566 ?
O1 K1 C27 77.76(3) 3_566 3_566 ?
O2 K1 C14 117.68(3) . 3_566 ?
O2 K1 C17 69.72(3) . 3_566 ?
O2 K1 C18 85.36(3) . 3_566 ?
O2 K1 C19 109.66(3) . 3_566 ?
O2 K1 C22 127.68(3) . 3_566 ?
O2 K1 C23 117.43(3) . 3_566 ?
O2 K1 C25 78.94(3) . 3_566 ?
O2 K1 C26 85.83(3) . 3_566 ?
O2 K1 C27 109.73(3) . 3_566 ?
C14 K1 C25 121.22(3) 3_566 3_566 ?
C17 K1 C14 48.91(3) 3_566 3_566 ?
C17 K1 C23 102.41(3) 3_566 3_566 ?
C17 K1 C25 104.07(4) 3_566 3_566 ?
C18 K1 C14 42.50(3) 3_566 3_566 ?
C18 K1 C17 23.96(3) 3_566 3_566 ?
C18 K1 C19 24.59(3) 3_566 3_566 ?
C18 K1 C23 79.07(3) 3_566 3_566 ?
C18 K1 C25 90.08(3) 3_566 3_566 ?
C19 K1 C14 23.96(3) 3_566 3_566 ?
C19 K1 C17 42.47(3) 3_566 3_566 ?
C19 K1 C23 71.70(3) 3_566 3_566 ?
C19 K1 C25 98.23(3) 3_566 3_566 ?
C22 K1 C14 99.37(3) 3_566 3_566 ?
C22 K1 C17 125.40(3) 3_566 3_566 ?
C22 K1 C18 101.53(3) 3_566 3_566 ?
C22 K1 C19 89.19(3) 3_566 3_566 ?
C22 K1 C23 23.98(3) 3_566 3_566 ?
C22 K1 C25 49.63(3) 3_566 3_566 ?
C23 K1 C14 88.44(3) 3_566 3_566 ?
C23 K1 C25 41.44(3) 3_566 3_566 ?
C26 K1 C14 137.32(3) 3_566 3_566 ?
C26 K1 C17 127.48(4) 3_566 3_566 ?
C26 K1 C18 113.45(4) 3_566 3_566 ?
C26 K1 C19 117.60(3) 3_566 3_566 ?
C26 K1 C22 43.55(3) 3_566 3_566 ?
C26 K1 C23 48.99(3) 3_566 3_566 ?
C26 K1 C25 23.78(3) 3_566 3_566 ?
C27 K1 C14 124.11(3) 3_566 3_566 ?
C27 K1 C17 142.01(4) 3_566 3_566 ?
C27 K1 C18 120.52(3) 3_566 3_566 ?
C27 K1 C19 113.02(3) 3_566 3_566 ?
C27 K1 C22 24.87(3) 3_566 3_566 ?
C27 K1 C23 42.33(3) 3_566 3_566 ?
C27 K1 C25 42.55(3) 3_566 3_566 ?
C27 K1 C26 24.83(3) 3_566 3_566 ?
K1 O1 K1 96.79(3) . 3_566 ?
C1 O1 K1 132.31(7) . . ?
C1 O1 K1 126.85(7) . 3_566 ?
C34 O2 K1 125.08(9) . . ?
C34 O2 C37 105.28(11) . . ?
C37 O2 K1 113.19(9) . . ?
O1 C1 C2 121.35(10) . . ?
O1 C1 C6 121.18(10) . . ?
C2 C1 K1 115.60(7) . 3_566 ?
C2 C1 C6 117.44(10) . . ?
C6 C1 K1 113.12(7) . 3_566 ?
C1 C2 C7 114.85(10) . . ?
C3 C2 C1 120.22(11) . . ?
C3 C2 C7 124.89(11) . . ?
C2 C3 H3 118.9 . . ?
C2 C3 C4 122.11(11) . . ?
C4 C3 H3 118.9 . . ?
C3 C4 C5 117.83(11) . . ?
C3 C4 C20 121.35(11) . . ?
C5 C4 C20 120.78(11) . . ?
C4 C5 H5 119.1 . . ?
C6 C5 C4 121.71(11) . . ?
C6 C5 H5 119.1 . . ?
C1 C6 C21 115.43(10) . . ?
C5 C6 C1 120.63(11) . . ?
C5 C6 C21 123.71(10) . . ?
C2 C7 H7 105.8 . . ?
C2 C7 C14 111.75(10) . . ?
C8 C7 C2 114.80(10) . . ?
C8 C7 H7 105.8 . . ?
C8 C7 C14 112.07(10) . . ?
C14 C7 H7 105.8 . . ?
C9 C8 C7 119.24(11) . . ?
C13 C8 C7 122.60(11) . . ?
C13 C8 C9 118.15(12) . . ?
C8 C9 H9 119.3 . . ?
C10 C9 C8 121.38(13) . . ?
C10 C9 H9 119.3 . . ?
C9 C10 H10 120.2 . . ?
C11 C10 C9 119.69(14) . . ?
C11 C10 H10 120.2 . . ?
C10 C11 H11 120.0 . . ?
C10 C11 C12 119.99(13) . . ?
C12 C11 H11 120.0 . . ?
C11 C12 H12 119.8 . . ?
C11 C12 C13 120.33(14) . . ?
C13 C12 H12 119.8 . . ?
C8 C13 C12 120.46(13) . . ?
C8 C13 H13 119.8 . . ?
C12 C13 H13 119.8 . . ?
C7 C14 K1 112.25(7) . 3_566 ?
C15 C14 K1 82.86(7) . 3_566 ?
C15 C14 C7 119.33(11) . . ?
C19 C14 K1 72.91(7) . 3_566 ?
C19 C14 C7 122.81(11) . . ?
C19 C14 C15 117.82(11) . . ?
K1 C15 H15 120.0 3_566 . ?
C14 C15 K1 73.92(7) . 3_566 ?
C14 C15 H15 119.2 . . ?
C16 C15 K1 77.80(7) . 3_566 ?
C16 C15 C14 121.62(12) . . ?
C16 C15 H15 119.2 . . ?
K1 C16 H16 117.5 3_566 . ?
C15 C16 K1 79.41(7) . 3_566 ?
C15 C16 H16 120.0 . . ?
C15 C16 C17 119.94(12) . . ?
C17 C16 K1 73.83(7) . 3_566 ?
C17 C16 H16 120.0 . . ?
K1 C17 H17 113.5 3_566 . ?
C16 C17 K1 82.98(8) . 3_566 ?
C16 C17 H17 120.3 . . ?
C18 C17 K1 73.74(7) . 3_566 ?
C18 C17 C16 119.41(12) . . ?
C18 C17 H17 120.3 . . ?
K1 C18 H18 119.4 3_566 . ?
C17 C18 K1 82.30(8) . 3_566 ?
C17 C18 H18 119.4 . . ?
C17 C18 C19 120.40(12) . . ?
C19 C18 K1 77.74(7) . 3_566 ?
C19 C18 H18 119.4 . . ?
K1 C19 H19 119.2 3_566 . ?
C14 C19 K1 83.12(7) . 3_566 ?
C14 C19 C18 120.76(12) . . ?
C14 C19 H19 119.2 . . ?
C18 C19 K1 77.66(7) . 3_566 ?
C18 C19 H19 119.2 . . ?
C4 C20 H20A 109.5 . . ?
C4 C20 H20B 109.5 . . ?
C4 C20 H20C 109.5 . . ?
H20A C20 H20B 109.5 . . ?
H20A C20 H20C 109.5 . . ?
H20B C20 H20C 109.5 . . ?
C6 C21 H21 106.5 . . ?
C6 C21 C22 110.02(9) . . ?
C6 C21 C28 115.23(10) . . ?
C22 C21 H21 106.5 . . ?
C28 C21 H21 106.5 . . ?
C28 C21 C22 111.54(9) . . ?
C21 C22 K1 112.96(7) . 3_566 ?
C23 C22 K1 83.10(7) . 3_566 ?
C23 C22 C21 121.96(10) . . ?
C23 C22 C27 117.92(11) . . ?
C27 C22 K1 74.20(7) . 3_566 ?
C27 C22 C21 120.12(11) . . ?
K1 C23 H23 116.8 3_566 . ?
C22 C23 K1 72.93(7) . 3_566 ?
C22 C23 H23 119.5 . . ?
C22 C23 C24 121.07(12) . . ?
C24 C23 K1 81.35(8) . 3_566 ?
C24 C23 H23 119.5 . . ?
K1 C24 H24 119.7 3_566 . ?
C23 C24 K1 75.32(7) . 3_566 ?
C23 C24 H24 119.8 . . ?
C25 C24 K1 76.16(8) . 3_566 ?
C25 C24 C23 120.38(12) . . ?
C25 C24 H24 119.8 . . ?
K1 C25 H25 117.8 3_566 . ?
C24 C25 K1 80.60(8) . 3_566 ?
C24 C25 H25 120.4 . . ?
C26 C25 K1 71.94(8) . 3_566 ?
C26 C25 C24 119.10(12) . . ?
C26 C25 H25 120.4 . . ?
K1 C26 H26 119.5 3_566 . ?
C25 C26 K1 84.28(8) . 3_566 ?
C25 C26 H26 119.5 . . ?
C25 C26 C27 120.30(12) . . ?
C27 C26 K1 74.47(8) . 3_566 ?
C27 C26 H26 119.5 . . ?
K1 C27 H27 118.9 3_566 . ?
C22 C27 K1 80.93(7) . 3_566 ?
C22 C27 H27 118.9 . . ?
C26 C27 K1 80.70(8) . 3_566 ?
C26 C27 C22 121.23(12) . . ?
C26 C27 H27 118.9 . . ?
C29 C28 C21 122.25(11) . . ?
C29 C28 C33 118.18(12) . . ?
C33 C28 C21 119.54(11) . . ?
C28 C29 H29 119.5 . . ?
C28 C29 C30 121.07(12) . . ?
C30 C29 H29 119.5 . . ?
C29 C30 H30 119.9 . . ?
C31 C30 C29 120.26(13) . . ?
C31 C30 H30 119.9 . . ?
C30 C31 H31 120.3 . . ?
C30 C31 C32 119.35(13) . . ?
C32 C31 H31 120.3 . . ?
C31 C32 H32 119.9 . . ?
C33 C32 C31 120.28(14) . . ?
C33 C32 H32 119.9 . . ?
C28 C33 H33 119.6 . . ?
C32 C33 C28 120.84(13) . . ?
C32 C33 H33 119.6 . . ?
O2 C34 H34A 110.5 . . ?
O2 C34 H34B 110.5 . . ?
O2 C34 C35 106.02(12) . . ?
H34A C34 H34B 108.7 . . ?
C35 C34 H34A 110.5 . . ?
C35 C34 H34B 110.5 . . ?
C34 C35 H35A 111.0 . . ?
C34 C35 H35B 111.0 . . ?
H35A C35 H35B 109.0 . . ?
C36 C35 C34 103.63(12) . . ?
C36 C35 H35A 111.0 . . ?
C36 C35 H35B 111.0 . . ?
C35 C36 H36A 110.7 . . ?
C35 C36 H36B 110.7 . . ?
H36A C36 H36B 108.8 . . ?
C37 C36 C35 105.29(14) . . ?
C37 C36 H36A 110.7 . . ?
C37 C36 H36B 110.7 . . ?
O2 C37 C36 105.47(14) . . ?
O2 C37 H37A 110.6 . . ?
O2 C37 H37B 110.6 . . ?
C36 C37 H37A 110.6 . . ?
C36 C37 H37B 110.6 . . ?
H37A C37 H37B 108.8 . . ?

loop_
_geom_bond_atom_site_label_1
_geom_bond_atom_site_label_2
_geom_bond_distance
_geom_bond_site_symmetry_2
_geom_bond_publ_flag
K1 O1 2.5714(8) . ?
K1 O1 2.5859(9) 3_566 ?
K1 O2 2.8056(11) . ?
K1 C14 3.4100(12) 3_566 ?
K1 C17 3.3881(13) 3_566 ?
K1 C18 3.2821(13) 3_566 ?
K1 C19 3.2831(12) 3_566 ?
K1 C22 3.2731(11) 3_566 ?
K1 C23 3.3991(13) 3_566 ?
K1 C25 3.4188(13) 3_566 ?
K1 C26 3.2667(14) 3_566 ?
K1 C27 3.1894(13) 3_566 ?
O1 C1 1.3072(14) . ?
O2 C34 1.4260(18) . ?
O2 C37 1.431(2) . ?
C1 C2 1.4224(16) . ?
C1 C6 1.4259(16) . ?
C2 C3 1.3941(16) . ?
C2 C7 1.5242(16) . ?
C3 H3 0.9500 . ?
C3 C4 1.3965(17) . ?
C4 C5 1.3992(17) . ?
C4 C20 1.5119(16) . ?
C5 H5 0.9500 . ?
C5 C6 1.3904(16) . ?
C6 C21 1.5200(15) . ?
C7 H7 1.0000 . ?
C7 C8 1.5194(16) . ?
C7 C14 1.5323(16) . ?
C8 C9 1.3981(18) . ?
C8 C13 1.3922(19) . ?
C9 H9 0.9500 . ?
C9 C10 1.3911(19) . ?
C10 H10 0.9500 . ?
C10 C11 1.379(2) . ?
C11 H11 0.9500 . ?
C11 C12 1.385(2) . ?
C12 H12 0.9500 . ?
C12 C13 1.3968(19) . ?
C13 H13 0.9500 . ?
C14 C15 1.3990(17) . ?
C14 C19 1.3950(17) . ?
C15 H15 0.9500 . ?
C15 C16 1.3875(18) . ?
C16 H16 0.9500 . ?
C16 C17 1.389(2) . ?
C17 H17 0.9500 . ?
C17 C18 1.389(2) . ?
C18 H18 1.0000 . ?
C18 C19 1.3983(18) . ?
C19 H19 1.0000 . ?
C20 H20A 0.9800 . ?
C20 H20B 0.9800 . ?
C20 H20C 0.9800 . ?
C21 H21 1.0000 . ?
C21 C22 1.5272(16) . ?
C21 C28 1.5236(16) . ?
C22 C23 1.3914(17) . ?
C22 C27 1.3940(17) . ?
C23 H23 0.9500 . ?
C23 C24 1.3912(18) . ?
C24 H24 0.9500 . ?
C24 C25 1.3892(19) . ?
C25 H25 0.9500 . ?
C25 C26 1.385(2) . ?
C26 H26 1.0000 . ?
C26 C27 1.3900(19) . ?
C27 H27 1.0000 . ?
C28 C29 1.3886(17) . ?
C28 C33 1.3957(18) . ?
C29 H29 0.9500 . ?
C29 C30 1.3908(18) . ?
C30 H30 0.9500 . ?
C30 C31 1.382(2) . ?
C31 H31 0.9500 . ?
C31 C32 1.389(2) . ?
C32 H32 0.9500 . ?
C32 C33 1.388(2) . ?
C33 H33 0.9500 . ?
C34 H34A 0.9900 . ?
C34 H34B 0.9900 . ?
C34 C35 1.524(2) . ?
C35 H35A 0.9900 . ?
C35 H35B 0.9900 . ?
C35 C36 1.516(2) . ?
C36 H36A 0.9900 . ?
C36 H36B 0.9900 . ?
C36 C37 1.493(3) . ?
C37 H37A 0.9900 . ?
C37 H37B 0.9900 . ?

loop_
_geom_torsion_atom_site_label_1
_geom_torsion_atom_site_label_2
_geom_torsion_atom_site_label_3
_geom_torsion_atom_site_label_4
_geom_torsion
_geom_torsion_site_symmetry_1
_geom_torsion_site_symmetry_2
_geom_torsion_site_symmetry_3
_geom_torsion_site_symmetry_4
_geom_torsion_publ_flag
K1 O1 C1 K1 -151.87(13) . . . 3_566 ?
K1 O1 C1 C2 -91.21(12) 3_566 . . . ?
K1 O1 C1 C2 116.91(11) . . . . ?
K1 O1 C1 C6 -64.93(14) . . . . ?
K1 O1 C1 C6 86.94(12) 3_566 . . . ?
K1 O2 C34 C35 169.69(9) . . . . ?
K1 O2 C37 C36 -177.98(13) . . . . ?
K1 C1 C2 C3 140.33(9) 3_566 . . . ?
K1 C1 C2 C7 -37.58(12) 3_566 . . . ?
K1 C1 C6 C5 -141.65(9) 3_566 . . . ?
K1 C1 C6 C21 33.06(11) 3_566 . . . ?
K1 C14 C15 C16 64.17(11) 3_566 . . . ?
K1 C14 C19 C18 -71.20(11) 3_566 . . . ?
K1 C15 C16 C17 64.24(11) 3_566 . . . ?
K1 C16 C17 C18 66.84(11) 3_566 . . . ?
K1 C17 C18 C19 70.87(11) 3_566 . . . ?
K1 C18 C19 C14 74.17(11) 3_566 . . . ?
K1 C22 C23 C24 68.37(12) 3_566 . . . ?
K1 C22 C27 C26 -73.25(12) 3_566 . . . ?
K1 C23 C24 C25 63.88(12) 3_566 . . . ?
K1 C24 C25 C26 63.15(12) 3_566 . . . ?
K1 C25 C26 C27 68.27(12) 3_566 . . . ?
K1 C26 C27 C22 73.37(11) 3_566 . . . ?
O1 C1 C2 C3 -179.11(10) . . . . ?
O1 C1 C2 C7 2.98(16) . . . . ?
O1 C1 C6 C5 178.80(10) . . . . ?
O1 C1 C6 C21 -6.50(16) . . . . ?
O2 C34 C35 C36 -19.66(18) . . . . ?
C1 C2 C3 C4 -0.74(18) . . . . ?
C1 C2 C7 C8 -163.60(10) . . . . ?
C1 C2 C7 C14 67.35(13) . . . . ?
C1 C6 C21 C22 -66.88(12) . . . . ?
C1 C6 C21 C28 165.99(10) . . . . ?
C2 C1 C6 C5 -2.97(16) . . . . ?
C2 C1 C6 C21 171.73(10) . . . . ?
C2 C3 C4 C5 -0.97(18) . . . . ?
C2 C3 C4 C20 -178.80(12) . . . . ?
C2 C7 C8 C9 103.42(13) . . . . ?
C2 C7 C8 C13 -75.33(15) . . . . ?
C2 C7 C14 K1 -58.75(10) . . . 3_566 ?
C2 C7 C14 C15 -153.10(11) . . . . ?
C2 C7 C14 C19 24.70(15) . . . . ?
C3 C2 C7 C8 18.60(17) . . . . ?
C3 C2 C7 C14 -110.45(13) . . . . ?
C3 C4 C5 C6 0.66(18) . . . . ?
C4 C5 C6 C1 1.35(18) . . . . ?
C4 C5 C6 C21 -172.90(11) . . . . ?
C5 C6 C21 C22 107.64(12) . . . . ?
C5 C6 C21 C28 -19.49(16) . . . . ?
C6 C1 C2 C3 2.67(16) . . . . ?
C6 C1 C2 C7 -175.25(10) . . . . ?
C6 C21 C22 K1 64.24(10) . . . 3_566 ?
C6 C21 C22 C23 -32.10(15) . . . . ?
C6 C21 C22 C27 148.73(11) . . . . ?
C6 C21 C28 C29 102.79(13) . . . . ?
C6 C21 C28 C33 -79.47(14) . . . . ?
C7 C2 C3 C4 176.95(11) . . . . ?
C7 C8 C9 C10 -178.08(12) . . . . ?
C7 C8 C13 C12 177.41(12) . . . . ?
C7 C14 C15 K1 111.55(10) . . . 3_566 ?
C7 C14 C15 C16 175.71(11) . . . . ?
C7 C14 C19 K1 -105.85(10) . . . 3_566 ?
C7 C14 C19 C18 -177.05(11) . . . . ?
C8 C7 C14 K1 170.77(7) . . . 3_566 ?
C8 C7 C14 C15 76.42(13) . . . . ?
C8 C7 C14 C19 -105.78(13) . . . . ?
C8 C9 C10 C11 0.2(2) . . . . ?
C9 C8 C13 C12 -1.3(2) . . . . ?
C9 C10 C11 C12 -0.6(2) . . . . ?
C10 C11 C12 C13 -0.1(2) . . . . ?
C11 C12 C13 C8 1.0(2) . . . . ?
C13 C8 C9 C10 0.73(19) . . . . ?
C14 C7 C8 C9 -127.68(12) . . . . ?
C14 C7 C8 C13 53.57(15) . . . . ?
C14 C15 C16 K1 -62.23(11) . . . 3_566 ?
C14 C15 C16 C17 2.01(18) . . . . ?
C15 C14 C19 K1 71.98(10) . . . 3_566 ?
C15 C14 C19 C18 0.78(17) . . . . ?
C15 C16 C17 K1 -67.18(11) . . . 3_566 ?
C15 C16 C17 C18 -0.34(19) . . . . ?
C16 C17 C18 K1 -71.91(11) . . . 3_566 ?
C16 C17 C18 C19 -1.04(19) . . . . ?
C17 C18 C19 K1 -73.35(11) . . . 3_566 ?
C17 C18 C19 C14 0.81(19) . . . . ?
C19 C14 C15 K1 -66.36(10) . . . 3_566 ?
C19 C14 C15 C16 -2.20(17) . . . . ?
C20 C4 C5 C6 178.50(11) . . . . ?
C21 C22 C23 K1 112.81(10) . . . 3_566 ?
C21 C22 C23 C24 -178.82(11) . . . . ?
C21 C22 C27 K1 -107.74(10) . . . 3_566 ?
C21 C22 C27 C26 179.01(11) . . . . ?
C21 C28 C29 C30 176.30(11) . . . . ?
C21 C28 C33 C32 -176.81(13) . . . . ?
C22 C21 C28 C29 -23.57(15) . . . . ?
C22 C21 C28 C33 154.17(12) . . . . ?
C22 C23 C24 K1 -64.00(11) . . . 3_566 ?
C22 C23 C24 C25 -0.1(2) . . . . ?
C23 C22 C27 K1 73.06(10) . . . 3_566 ?
C23 C22 C27 C26 -0.19(18) . . . . ?
C23 C24 C25 K1 -63.46(12) . . . 3_566 ?
C23 C24 C25 C26 -0.3(2) . . . . ?
C24 C25 C26 K1 -67.79(12) . . . 3_566 ?
C24 C25 C26 C27 0.5(2) . . . . ?
C25 C26 C27 K1 -73.60(12) . . . 3_566 ?
C25 C26 C27 C22 -0.2(2) . . . . ?
C27 C22 C23 K1 -68.00(10) . . . 3_566 ?
C27 C22 C23 C24 0.36(18) . . . . ?
C28 C21 C22 K1 -166.60(7) . . . 3_566 ?
C28 C21 C22 C23 97.06(13) . . . . ?
C28 C21 C22 C27 -82.11(13) . . . . ?
C28 C29 C30 C31 0.8(2) . . . . ?
C29 C28 C33 C32 1.0(2) . . . . ?
C29 C30 C31 C32 0.4(2) . . . . ?
C30 C31 C32 C33 -0.8(2) . . . . ?
C31 C32 C33 C28 0.1(2) . . . . ?
C33 C28 C29 C30 -1.47(19) . . . . ?
C34 O2 C37 C36 -38.1(2) . . . . ?
C34 C35 C36 C37 -3.1(2) . . . . ?
C35 C36 C37 O2 24.8(2) . . . . ?
C37 O2 C34 C35 36.02(17) . . . . ?

loop_
_exptl_oxdiff_crystal_face_indexfrac_h
_exptl_oxdiff_crystal_face_indexfrac_k
_exptl_oxdiff_crystal_face_indexfrac_l
_exptl_oxdiff_crystal_face_x
_exptl_oxdiff_crystal_face_y
_exptl_oxdiff_crystal_face_z
7.6102 -2.5611 -1.9938 0.0988 0.4227 0.9009
0.8237 1.0549 10.2522 0.2237 0.9335 -0.2803
-7.5757 2.7745 3.7527 -0.0623 -0.2708 -0.9606
-0.2017 5.7364 -8.5031 0.4768 -0.8762 0.0702
0.4732 -5.8614 8.2707 -0.4778 0.8779 -0.0318
0.9440 6.1266 7.7883 0.7002 0.6220 -0.3505
1.0349 -6.1389 -8.5356 -0.6131 -0.5456 0.5713
-0.5266 -9.5306 1.5446 -0.9344 0.2941 0.2011
2.5533 8.8587 -3.4114 0.9509 -0.2985 0.0813
-0.2494 -1.7437 -10.4199 -0.2644 -0.8929 0.3645
